data_7060708
loop_
_publ_author_name
'Jagtap, Rahul A.'
'Ankade, Shidheshwar B.'
'Gonnade, Rajesh G.'
'Punji, Benudhar'

_publ_section_title
;
 Achiral and chiral NNN-pincer nickel complexes with oxazolinyl backbones:
 application in transfer hydrogenation of ketones
;
_journal_issue 27
_journal_name_full 'New Journal of Chemistry'
_journal_page_first 11927
_journal_page_last 11936
_journal_paper_doi 10.1039/D1NJ01698A
_journal_volume 45
_journal_year 2021
_chemical_absolute_configuration rmad
_chemical_formula_moiety 'C19 H28 Cl N3 Ni O2'
_chemical_formula_sum 'C19 H28 Cl N3 Ni O2'
_chemical_formula_weight 424.60
_space_group_crystal_system orthorhombic
_space_group_IT_number 19
_space_group_name_Hall 'P 2ac 2ab'
_space_group_name_H-M_alt 'P 21 21 21'
_atom_sites_solution_hydrogens geom
_audit_creation_method SHELXL-2018/3
_audit_update_record
;
2021-03-29 deposited with the CCDC.	2021-05-31 downloaded from the CCDC.
;
_cell_angle_alpha 90
_cell_angle_beta 90
_cell_angle_gamma 90
_cell_formula_units_Z 4
_cell_length_a 9.7315(3)
_cell_length_b 9.8437(3)
_cell_length_c 21.1840(7)
_cell_measurement_reflns_used 9376
_cell_measurement_temperature 100(2)
_cell_measurement_theta_max 30.49
_cell_measurement_theta_min 2.30
_cell_volume 2029.30(11)
_computing_cell_refinement 'SAINT (Bruker, 2016)'
_computing_data_collection 'APEX3 (Bruker, 2016)'
_computing_data_reduction 'SAINT (Bruker, 2016)'
_computing_molecular_graphics 'Bruker SHELXTL, Mercury 2020.20'
_computing_publication_material 'Bruker SHELXTL'
_computing_structure_refinement 'SHELXL-2018/3 (Sheldrick, 2018)'
_computing_structure_solution 'SHELXT 2014/5 (Sheldrick, 2014)'
_diffrn_ambient_temperature 100(2)
_diffrn_detector 'Photon II CPAD Area Detector'
_diffrn_detector_area_resol_mean 7.39
_diffrn_measured_fraction_theta_full 0.999
_diffrn_measured_fraction_theta_max 0.999
_diffrn_measurement_device '\k-geometry diffractometer'
_diffrn_measurement_device_type 'Bruker D8 VENTURE Kappa Duo PHOTON II CPAD'
_diffrn_measurement_method '\f and \w scans'
_diffrn_radiation_monochromator 'multilayer mirrors'
_diffrn_radiation_type MoK\a
_diffrn_radiation_wavelength 0.71073
_diffrn_reflns_av_R_equivalents 0.0240
_diffrn_reflns_av_unetI/netI 0.0249
_diffrn_reflns_Laue_measured_fraction_full 0.999
_diffrn_reflns_Laue_measured_fraction_max 0.999
_diffrn_reflns_limit_h_max 13
_diffrn_reflns_limit_h_min -13
_diffrn_reflns_limit_k_max 14
_diffrn_reflns_limit_k_min -14
_diffrn_reflns_limit_l_max 30
_diffrn_reflns_limit_l_min -30
_diffrn_reflns_number 36549
_diffrn_reflns_point_group_measured_fraction_full 0.998
_diffrn_reflns_point_group_measured_fraction_max 0.998
_diffrn_reflns_theta_full 25.242
_diffrn_reflns_theta_max 30.523
_diffrn_reflns_theta_min 2.281
_diffrn_source 'micro-focus sealed tube'
_diffrn_source_type 'Incoatech I\mS HB'
_exptl_absorpt_coefficient_mu 1.105
_exptl_absorpt_correction_T_max 0.947
_exptl_absorpt_correction_T_min 0.809
_exptl_absorpt_correction_type multi-scan
_exptl_absorpt_process_details 'SADABS (BRUKER, 2016)'
_exptl_crystal_colour colourless
_exptl_crystal_density_diffrn 1.390
_exptl_crystal_description plate
_exptl_crystal_F_000 896
_exptl_crystal_size_max 0.200
_exptl_crystal_size_mid 0.170
_exptl_crystal_size_min 0.050
_refine_diff_density_max 0.305
_refine_diff_density_min -0.295
_refine_diff_density_rms 0.042
_refine_ls_abs_structure_details
;
 Refined as an inversion twin.
;
_refine_ls_abs_structure_Flack 0.023(8)
_refine_ls_extinction_method none
_refine_ls_goodness_of_fit_ref 1.030
_refine_ls_hydrogen_treatment constr
_refine_ls_matrix_type full
_refine_ls_number_parameters 245
_refine_ls_number_reflns 6183
_refine_ls_number_restraints 0
_refine_ls_restrained_S_all 1.030
_refine_ls_R_factor_all 0.0193
_refine_ls_R_factor_gt 0.0187
_refine_ls_shift/su_max 0.001
_refine_ls_shift/su_mean 0.000
_refine_ls_structure_factor_coef Fsqd
_refine_ls_weighting_details 'w=1/[\s^2^(Fo^2^)+(0.0206P)^2^+0.3822P] where P=(Fo^2^+2Fc^2^)/3'
_refine_ls_weighting_scheme calc
_refine_ls_wR_factor_gt 0.0481
_refine_ls_wR_factor_ref 0.0483
_reflns_Friedel_coverage 0.773
_reflns_Friedel_fraction_full 0.996
_reflns_Friedel_fraction_max 0.997
_reflns_number_gt 6036
_reflns_number_total 6183
_reflns_threshold_expression 'I > 2\s(I)'
_cod_data_source_file d1nj01698a2.cif
_cod_data_source_block RJ-E-04
_cod_depositor_comments 'Adding full bibliography for 7060706--7060708.cif.'
_cod_database_code 7060708
_shelx_shelxl_version_number 2018/3
_shelx_space_group_comment
;
The symmetry employed for this shelxl refinement is uniquely defined
by the following loop, which should always be used as a source of
symmetry information in preference to the above space-group names.
They are only intended as comments.
;
_shelx_estimated_absorpt_t_min 0.809
_shelx_estimated_absorpt_t_max 0.947

loop_
_space_group_symop_operation_xyz
'x, y, z'
'-x+1/2, -y, z+1/2'
'-x, y+1/2, -z+1/2'
'x+1/2, -y+1/2, -z'

loop_
_atom_site_label
_atom_site_type_symbol
_atom_site_fract_x
_atom_site_fract_y
_atom_site_fract_z
_atom_site_U_iso_or_equiv
_atom_site_adp_type
_atom_site_occupancy
_atom_site_site_symmetry_order
_atom_site_calc_flag
_atom_site_refinement_flags_posn
_atom_site_refinement_flags_adp
_atom_site_refinement_flags_occupancy
_atom_site_disorder_assembly
_atom_site_disorder_group
Ni1 Ni 0.22247(2) 0.50447(2) 0.41595(2) 0.01362(4) Uani 1 1 d . . . . .
Cl1 Cl 0.17719(4) 0.39489(4) 0.32813(2) 0.01889(7) Uani 1 1 d . . . . .
O1 O 0.59048(12) 0.34352(12) 0.46643(5) 0.0205(2) Uani 1 1 d . . . . .
O2 O 0.16657(14) 0.77065(12) 0.55320(6) 0.0266(3) Uani 1 1 d . . . . .
N1 N 0.39679(12) 0.42115(12) 0.42206(6) 0.0156(2) Uani 1 1 d . . . . .
N2 N 0.23733(13) 0.57837(12) 0.49781(6) 0.0155(2) Uani 1 1 d . . . . .
N3 N 0.05306(13) 0.61048(13) 0.40888(6) 0.0188(2) Uani 1 1 d . . . . .
C1 C 0.48546(15) 0.38150(16) 0.36782(7) 0.0169(3) Uani 1 1 d . . . . .
H1 H 0.433630 0.321279 0.338184 0.020 Uiso 1 1 calc R U . . .
C2 C 0.59969(17) 0.30132(17) 0.40091(8) 0.0230(3) Uani 1 1 d . . . . .
H2A H 0.584335 0.202295 0.396771 0.028 Uiso 1 1 calc R U . . .
H2AB H 0.690768 0.324133 0.382984 0.028 Uiso 1 1 calc R U . . .
C3 C 0.46577(15) 0.40197(15) 0.47329(7) 0.0163(3) Uani 1 1 d . . . . .
C4 C 0.42274(16) 0.43320(15) 0.53703(7) 0.0169(3) Uani 1 1 d . . . . .
C5 C 0.49500(16) 0.37351(16) 0.58728(8) 0.0221(3) Uani 1 1 d . . . . .
H5 H 0.571433 0.316395 0.578677 0.027 Uiso 1 1 calc R U . . .
C6 C 0.45627(19) 0.39687(19) 0.64898(8) 0.0261(3) Uani 1 1 d . . . . .
H6 H 0.505546 0.356562 0.682857 0.031 Uiso 1 1 calc R U . . .
C7 C 0.34367(18) 0.48057(18) 0.66078(7) 0.0251(3) Uani 1 1 d . . . . .
H7 H 0.315527 0.496273 0.703091 0.030 Uiso 1 1 calc R U . . .
C8 C 0.27206(18) 0.54129(16) 0.61171(7) 0.0206(3) Uani 1 1 d . . . . .
H8 H 0.195862 0.598224 0.620977 0.025 Uiso 1 1 calc R U . . .
C9 C 0.31042(14) 0.51996(15) 0.54833(7) 0.0162(3) Uani 1 1 d . . . . .
C10 C 0.16141(16) 0.69317(15) 0.50786(8) 0.0193(3) Uani 1 1 d . . . . .
C11 C 0.06381(18) 0.72448(16) 0.45458(8) 0.0222(3) Uani 1 1 d . . . . .
H11A H -0.028332 0.743989 0.472188 0.027 Uiso 1 1 calc R U . . .
H11B H 0.095839 0.806856 0.432165 0.027 Uiso 1 1 calc R U . . .
C12 C -0.06869(15) 0.52265(17) 0.42462(8) 0.0236(3) Uani 1 1 d . . . . .
H12A H -0.073156 0.447296 0.393734 0.028 Uiso 1 1 calc R U . . .
H12B H -0.153321 0.577433 0.419669 0.028 Uiso 1 1 calc R U . . .
C13 C -0.06687(18) 0.46279(18) 0.49066(9) 0.0271(4) Uani 1 1 d . . . . .
H13A H -0.149826 0.408116 0.497173 0.041 Uiso 1 1 calc R U . . .
H13B H -0.064177 0.536399 0.521781 0.041 Uiso 1 1 calc R U . . .
H13C H 0.014563 0.405218 0.495650 0.041 Uiso 1 1 calc R U . . .
C14 C 0.0255(2) 0.67002(19) 0.34444(9) 0.0291(4) Uani 1 1 d . . . . .
H14A H -0.000884 0.595445 0.315514 0.035 Uiso 1 1 calc R U . . .
H14B H -0.053946 0.732504 0.347657 0.035 Uiso 1 1 calc R U . . .
C15 C 0.1443(3) 0.7462(2) 0.31571(10) 0.0415(5) Uani 1 1 d . . . . .
H15A H 0.116173 0.784922 0.275102 0.062 Uiso 1 1 calc R U . . .
H15B H 0.221470 0.683780 0.309136 0.062 Uiso 1 1 calc R U . . .
H15C H 0.172674 0.819450 0.344210 0.062 Uiso 1 1 calc R U . . .
C16 C 0.53766(14) 0.50714(17) 0.33326(7) 0.0185(2) Uani 1 1 d . . . . .
H16A H 0.600409 0.558017 0.361442 0.022 Uiso 1 1 calc R U . . .
H16B H 0.458792 0.566933 0.323299 0.022 Uiso 1 1 calc R U . . .
C17 C 0.61389(18) 0.47217(17) 0.27177(8) 0.0239(3) Uani 1 1 d . . . . .
H17 H 0.686316 0.409055 0.287930 0.029 Uiso 1 1 calc R U . A 1
C18 C 0.6999(3) 0.5884(3) 0.24947(11) 0.0504(6) Uani 1 1 d . . . . .
H18A H 0.740688 0.565770 0.208498 0.076 Uiso 1 1 calc R U . . .
H18B H 0.773077 0.606054 0.280159 0.076 Uiso 1 1 calc R U . . .
H18C H 0.642291 0.669496 0.245113 0.076 Uiso 1 1 calc R U . . .
C19A C 0.5460(7) 0.3878(8) 0.2281(3) 0.0348(7) Uani 0.348(5) 1 d . . P B 1
H19A H 0.453400 0.423135 0.220228 0.052 Uiso 0.348(5) 1 calc R U P B 1
H19B H 0.539528 0.295506 0.245215 0.052 Uiso 0.348(5) 1 calc R U P B 1
H19C H 0.597720 0.385923 0.188407 0.052 Uiso 0.348(5) 1 calc R U P B 1
C19B C 0.5033(4) 0.4516(4) 0.21720(15) 0.0348(7) Uani 0.652(5) 1 d . . P B 2
H19D H 0.458715 0.538598 0.207929 0.052 Uiso 0.652(5) 1 calc R U P B 2
H19E H 0.433968 0.385716 0.230971 0.052 Uiso 0.652(5) 1 calc R U P B 2
H19F H 0.549093 0.417752 0.179120 0.052 Uiso 0.652(5) 1 calc R U P B 2

loop_
_atom_site_aniso_label
_atom_site_aniso_U_11
_atom_site_aniso_U_22
_atom_site_aniso_U_33
_atom_site_aniso_U_23
_atom_site_aniso_U_13
_atom_site_aniso_U_12
Ni1 0.01431(8) 0.01368(8) 0.01286(8) -0.00078(7) 0.00021(6) 0.00063(7)
Cl1 0.02041(15) 0.02208(16) 0.01418(14) -0.00252(12) -0.00082(12) -0.00054(13)
O1 0.0180(5) 0.0238(5) 0.0198(5) -0.0001(4) 0.0004(4) 0.0059(4)
O2 0.0280(6) 0.0220(5) 0.0297(6) -0.0121(5) 0.0003(5) 0.0021(5)
N1 0.0153(5) 0.0160(5) 0.0154(5) -0.0027(5) 0.0027(4) 0.0002(4)
N2 0.0164(5) 0.0153(5) 0.0147(5) -0.0026(4) 0.0002(4) 0.0006(4)
N3 0.0206(6) 0.0179(5) 0.0179(6) 0.0010(5) -0.0023(5) 0.0041(5)
C1 0.0168(6) 0.0182(7) 0.0159(6) -0.0024(5) 0.0034(5) 0.0007(5)
C2 0.0233(8) 0.0249(8) 0.0209(8) 0.0000(6) 0.0049(6) 0.0079(6)
C3 0.0158(6) 0.0145(6) 0.0184(6) -0.0013(5) 0.0008(5) 0.0002(5)
C4 0.0182(6) 0.0170(6) 0.0154(7) -0.0020(5) -0.0012(5) -0.0016(5)
C5 0.0228(7) 0.0235(7) 0.0201(7) -0.0014(6) -0.0041(6) 0.0014(6)
C6 0.0310(8) 0.0302(8) 0.0170(7) -0.0001(7) -0.0077(6) -0.0020(7)
C7 0.0313(8) 0.0292(8) 0.0148(6) -0.0036(6) -0.0016(5) -0.0042(7)
C8 0.0221(7) 0.0223(7) 0.0174(7) -0.0049(5) 0.0009(6) -0.0039(6)
C9 0.0170(6) 0.0154(6) 0.0161(6) -0.0031(5) -0.0003(5) -0.0029(5)
C10 0.0186(7) 0.0168(6) 0.0225(7) -0.0028(5) 0.0028(6) -0.0009(5)
C11 0.0259(8) 0.0170(6) 0.0237(8) -0.0025(6) -0.0004(6) 0.0063(6)
C12 0.0142(6) 0.0272(8) 0.0295(8) -0.0038(6) -0.0030(5) 0.0025(5)
C13 0.0192(7) 0.0318(9) 0.0303(9) 0.0017(7) 0.0046(6) -0.0034(6)
C14 0.0399(10) 0.0251(8) 0.0223(8) 0.0050(6) -0.0057(7) 0.0111(7)
C15 0.0687(16) 0.0266(9) 0.0293(10) 0.0094(8) 0.0078(10) 0.0038(10)
C16 0.0179(6) 0.0187(6) 0.0191(6) -0.0003(6) 0.0008(5) -0.0015(6)
C17 0.0260(7) 0.0235(8) 0.0221(7) 0.0027(6) 0.0068(6) -0.0008(6)
C18 0.0610(15) 0.0556(14) 0.0347(11) 0.0026(10) 0.0143(10) -0.0317(13)
C19A 0.0298(16) 0.056(2) 0.0186(12) -0.0034(13) 0.0006(10) -0.0122(13)
C19B 0.0298(16) 0.056(2) 0.0186(12) -0.0034(13) 0.0006(10) -0.0122(13)

loop_
_atom_type_symbol
_atom_type_description
_atom_type_scat_dispersion_real
_atom_type_scat_dispersion_imag
_atom_type_scat_source
C C 0.0033 0.0016 'International Tables Vol C Tables 4.2.6.8 and 6.1.1.4'
H H 0.0000 0.0000 'International Tables Vol C Tables 4.2.6.8 and 6.1.1.4'
N N 0.0061 0.0033 'International Tables Vol C Tables 4.2.6.8 and 6.1.1.4'
O O 0.0106 0.0060 'International Tables Vol C Tables 4.2.6.8 and 6.1.1.4'
Cl Cl 0.1484 0.1585 'International Tables Vol C Tables 4.2.6.8 and 6.1.1.4'
Ni Ni 0.3393 1.1124 'International Tables Vol C Tables 4.2.6.8 and 6.1.1.4'

loop_
_geom_angle_atom_site_label_1
_geom_angle_atom_site_label_2
_geom_angle_atom_site_label_3
_geom_angle
_geom_angle_site_symmetry_1
_geom_angle_site_symmetry_3
_geom_angle_publ_flag
N2 Ni1 N1 92.04(5) . . ?
N2 Ni1 N3 85.95(5) . . ?
N1 Ni1 N3 173.47(6) . . ?
N2 Ni1 Cl1 169.78(4) . . ?
N1 Ni1 Cl1 91.43(4) . . ?
N3 Ni1 Cl1 91.60(4) . . ?
C3 O1 C2 106.28(12) . . ?
C3 N1 C1 108.02(12) . . ?
C3 N1 Ni1 126.06(10) . . ?
C1 N1 Ni1 125.55(10) . . ?
C10 N2 C9 119.49(13) . . ?
C10 N2 Ni1 114.88(10) . . ?
C9 N2 Ni1 125.46(9) . . ?
C11 N3 C12 110.19(13) . . ?
C11 N3 C14 107.97(13) . . ?
C12 N3 C14 106.47(13) . . ?
C11 N3 Ni1 107.07(10) . . ?
C12 N3 Ni1 109.88(9) . . ?
C14 N3 Ni1 115.23(11) . . ?
N1 C1 C16 110.56(12) . . ?
N1 C1 C2 101.68(12) . . ?
C16 C1 C2 113.31(13) . . ?
N1 C1 H1 110.3 . . ?
C16 C1 H1 110.3 . . ?
C2 C1 H1 110.3 . . ?
O1 C2 C1 104.18(12) . . ?
O1 C2 H2A 110.9 . . ?
C1 C2 H2A 110.9 . . ?
O1 C2 H2AB 110.9 . . ?
C1 C2 H2AB 110.9 . . ?
H2A C2 H2AB 108.9 . . ?
N1 C3 O1 116.06(13) . . ?
N1 C3 C4 127.12(13) . . ?
O1 C3 C4 116.80(13) . . ?
C5 C4 C9 120.92(14) . . ?
C5 C4 C3 118.26(14) . . ?
C9 C4 C3 120.82(13) . . ?
C6 C5 C4 120.76(15) . . ?
C6 C5 H5 119.6 . . ?
C4 C5 H5 119.6 . . ?
C5 C6 C7 118.90(15) . . ?
C5 C6 H6 120.5 . . ?
C7 C6 H6 120.5 . . ?
C8 C7 C6 121.03(15) . . ?
C8 C7 H7 119.5 . . ?
C6 C7 H7 119.5 . . ?
C7 C8 C9 121.11(15) . . ?
C7 C8 H8 119.4 . . ?
C9 C8 H8 119.4 . . ?
C4 C9 N2 120.72(13) . . ?
C4 C9 C8 117.26(13) . . ?
N2 C9 C8 121.98(13) . . ?
O2 C10 N2 127.84(16) . . ?
O2 C10 C11 119.00(14) . . ?
N2 C10 C11 113.15(13) . . ?
N3 C11 C10 112.21(12) . . ?
N3 C11 H11A 109.2 . . ?
C10 C11 H11A 109.2 . . ?
N3 C11 H11B 109.2 . . ?
C10 C11 H11B 109.2 . . ?
H11A C11 H11B 107.9 . . ?
N3 C12 C13 114.72(13) . . ?
N3 C12 H12A 108.6 . . ?
C13 C12 H12A 108.6 . . ?
N3 C12 H12B 108.6 . . ?
C13 C12 H12B 108.6 . . ?
H12A C12 H12B 107.6 . . ?
C12 C13 H13A 109.5 . . ?
C12 C13 H13B 109.5 . . ?
H13A C13 H13B 109.5 . . ?
C12 C13 H13C 109.5 . . ?
H13A C13 H13C 109.5 . . ?
H13B C13 H13C 109.5 . . ?
C15 C14 N3 114.95(17) . . ?
C15 C14 H14A 108.5 . . ?
N3 C14 H14A 108.5 . . ?
C15 C14 H14B 108.5 . . ?
N3 C14 H14B 108.5 . . ?
H14A C14 H14B 107.5 . . ?
C14 C15 H15A 109.5 . . ?
C14 C15 H15B 109.5 . . ?
H15A C15 H15B 109.5 . . ?
C14 C15 H15C 109.5 . . ?
H15A C15 H15C 109.5 . . ?
H15B C15 H15C 109.5 . . ?
C1 C16 C17 112.70(13) . . ?
C1 C16 H16A 109.1 . . ?
C17 C16 H16A 109.1 . . ?
C1 C16 H16B 109.1 . . ?
C17 C16 H16B 109.1 . . ?
H16A C16 H16B 107.8 . . ?
C19A C17 C18 120.4(3) . . ?
C19A C17 C16 117.5(3) . . ?
C18 C17 C16 111.52(16) . . ?
C18 C17 C19B 104.3(2) . . ?
C16 C17 C19B 108.50(17) . . ?
C19A C17 H17 100.9 . . ?
C18 C17 H17 100.9 . . ?
C16 C17 H17 100.9 . . ?
C17 C18 H18A 109.5 . . ?
C17 C18 H18B 109.5 . . ?
H18A C18 H18B 109.5 . . ?
C17 C18 H18C 109.5 . . ?
H18A C18 H18C 109.5 . . ?
H18B C18 H18C 109.5 . . ?
C17 C19A H19A 109.5 . . ?
C17 C19A H19B 109.5 . . ?
H19A C19A H19B 109.5 . . ?
C17 C19A H19C 109.5 . . ?
H19A C19A H19C 109.5 . . ?
H19B C19A H19C 109.5 . . ?
C17 C19B H19D 109.5 . . ?
C17 C19B H19E 109.5 . . ?
H19D C19B H19E 109.5 . . ?
C17 C19B H19F 109.5 . . ?
H19D C19B H19F 109.5 . . ?
H19E C19B H19F 109.5 . . ?

loop_
_geom_bond_atom_site_label_1
_geom_bond_atom_site_label_2
_geom_bond_distance
_geom_bond_site_symmetry_2
_geom_bond_publ_flag
Ni1 N2 1.8859(12) . ?
Ni1 N1 1.8887(12) . ?
Ni1 N3 1.9569(13) . ?
Ni1 Cl1 2.1952(4) . ?
O1 C3 1.3509(18) . ?
O1 C2 1.452(2) . ?
O2 C10 1.2275(19) . ?
N1 C3 1.2900(19) . ?
N1 C1 1.4890(18) . ?
N2 C10 1.3669(19) . ?
N2 C9 1.4078(18) . ?
N3 C11 1.486(2) . ?
N3 C12 1.504(2) . ?
N3 C14 1.510(2) . ?
C1 C16 1.524(2) . ?
C1 C2 1.533(2) . ?
C1 H1 1.0000 . ?
C2 H2A 0.9900 . ?
C2 H2AB 0.9900 . ?
C3 C4 1.447(2) . ?
C4 C5 1.404(2) . ?
C4 C9 1.408(2) . ?
C5 C6 1.380(2) . ?
C5 H5 0.9500 . ?
C6 C7 1.394(3) . ?
C6 H6 0.9500 . ?
C7 C8 1.387(2) . ?
C7 H7 0.9500 . ?
C8 C9 1.409(2) . ?
C8 H8 0.9500 . ?
C10 C11 1.507(2) . ?
C11 H11A 0.9900 . ?
C11 H11B 0.9900 . ?
C12 C13 1.518(2) . ?
C12 H12A 0.9900 . ?
C12 H12B 0.9900 . ?
C13 H13A 0.9800 . ?
C13 H13B 0.9800 . ?
C13 H13C 0.9800 . ?
C14 C15 1.507(3) . ?
C14 H14A 0.9900 . ?
C14 H14B 0.9900 . ?
C15 H15A 0.9800 . ?
C15 H15B 0.9800 . ?
C15 H15C 0.9800 . ?
C16 C17 1.538(2) . ?
C16 H16A 0.9900 . ?
C16 H16B 0.9900 . ?
C17 C19A 1.409(6) . ?
C17 C18 1.494(3) . ?
C17 C19B 1.593(4) . ?
C17 H17 1.0000 . ?
C18 H18A 0.9800 . ?
C18 H18B 0.9800 . ?
C18 H18C 0.9800 . ?
C19A H19A 0.9800 . ?
C19A H19B 0.9800 . ?
C19A H19C 0.9800 . ?
C19B H19D 0.9800 . ?
C19B H19E 0.9800 . ?
C19B H19F 0.9800 . ?

loop_
_geom_torsion_atom_site_label_1
_geom_torsion_atom_site_label_2
_geom_torsion_atom_site_label_3
_geom_torsion_atom_site_label_4
_geom_torsion
_geom_torsion_site_symmetry_1
_geom_torsion_site_symmetry_2
_geom_torsion_site_symmetry_3
_geom_torsion_site_symmetry_4
_geom_torsion_publ_flag
N2 Ni1 N1 C3 15.65(13) . . . . ?
Cl1 Ni1 N1 C3 -154.74(12) . . . . ?
N2 Ni1 N1 C1 -156.46(12) . . . . ?
Cl1 Ni1 N1 C1 33.15(11) . . . . ?
N1 Ni1 N2 C10 154.58(11) . . . . ?
N3 Ni1 N2 C10 -19.20(11) . . . . ?
Cl1 Ni1 N2 C10 -95.6(2) . . . . ?
N1 Ni1 N2 C9 -30.14(12) . . . . ?
N3 Ni1 N2 C9 156.08(12) . . . . ?
Cl1 Ni1 N2 C9 79.7(3) . . . . ?
C3 N1 C1 C16 -105.69(14) . . . . ?
Ni1 N1 C1 C16 67.62(15) . . . . ?
C3 N1 C1 C2 14.91(15) . . . . ?
Ni1 N1 C1 C2 -171.78(10) . . . . ?
C3 O1 C2 C1 16.96(16) . . . . ?
N1 C1 C2 O1 -18.91(15) . . . . ?
C16 C1 C2 O1 99.74(14) . . . . ?
C1 N1 C3 O1 -4.94(18) . . . . ?
Ni1 N1 C3 O1 -178.21(10) . . . . ?
C1 N1 C3 C4 176.66(14) . . . . ?
Ni1 N1 C3 C4 3.4(2) . . . . ?
C2 O1 C3 N1 -8.20(18) . . . . ?
C2 O1 C3 C4 170.37(13) . . . . ?
N1 C3 C4 C5 163.55(15) . . . . ?
O1 C3 C4 C5 -14.8(2) . . . . ?
N1 C3 C4 C9 -15.8(2) . . . . ?
O1 C3 C4 C9 165.85(13) . . . . ?
C9 C4 C5 C6 1.0(2) . . . . ?
C3 C4 C5 C6 -178.31(15) . . . . ?
C4 C5 C6 C7 0.2(3) . . . . ?
C5 C6 C7 C8 -0.8(3) . . . . ?
C6 C7 C8 C9 0.3(2) . . . . ?
C5 C4 C9 N2 -179.29(14) . . . . ?
C3 C4 C9 N2 0.0(2) . . . . ?
C5 C4 C9 C8 -1.5(2) . . . . ?
C3 C4 C9 C8 177.78(14) . . . . ?
C10 N2 C9 C4 -158.53(14) . . . . ?
Ni1 N2 C9 C4 26.39(19) . . . . ?
C10 N2 C9 C8 23.8(2) . . . . ?
Ni1 N2 C9 C8 -151.27(12) . . . . ?
C7 C8 C9 C4 0.9(2) . . . . ?
C7 C8 C9 N2 178.65(14) . . . . ?
C9 N2 C10 O2 15.0(2) . . . . ?
Ni1 N2 C10 O2 -169.37(14) . . . . ?
C9 N2 C10 C11 -166.37(13) . . . . ?
Ni1 N2 C10 C11 9.21(17) . . . . ?
C12 N3 C11 C10 95.44(15) . . . . ?
C14 N3 C11 C10 -148.66(15) . . . . ?
Ni1 N3 C11 C10 -24.03(16) . . . . ?
O2 C10 C11 N3 -170.56(15) . . . . ?
N2 C10 C11 N3 10.7(2) . . . . ?
C11 N3 C12 C13 -57.94(17) . . . . ?
C14 N3 C12 C13 -174.78(14) . . . . ?
Ni1 N3 C12 C13 59.80(15) . . . . ?
C11 N3 C14 C15 69.87(19) . . . . ?
C12 N3 C14 C15 -171.83(15) . . . . ?
Ni1 N3 C14 C15 -49.73(19) . . . . ?
N1 C1 C16 C17 -172.40(13) . . . . ?
C2 C1 C16 C17 74.21(16) . . . . ?
C1 C16 C17 C19A 52.5(4) . . . . ?
C1 C16 C17 C18 -162.43(17) . . . . ?
C1 C16 C17 C19B 83.3(2) . . . . ?
